data_9015754
loop_
_publ_author_name
'Labbe, P.'
'Ouachee, D.'
'Goreaud, M.'
'Raveau, B.'

_publ_section_title
;
 Bronzes with a Tunnel Structure Kx P4 O8 (W O3)2m: The Tenth Member of
 the Series - K P8 W40 O136
 _cod_database_code 1001845
;
_journal_name_full 'Journal of Solid State Chemistry'
_journal_page_first 163
_journal_page_last 172
_journal_paper_doi 10.1016/0022-4596(83)90184-6
_journal_volume 50
_journal_year 1983
_chemical_formula_sum 'K0.25 O33.5 P2 W10'
_space_group_IT_number 13
_symmetry_space_group_name_Hall '-P 2yc'
_symmetry_space_group_name_H-M 'P 1 2/c 1'
_cell_angle_alpha 90
_cell_angle_beta 91.864
_cell_angle_gamma 90
_cell_length_a 19.58899
_cell_length_b 3.7681
_cell_length_c 16.96999
_cell_formula_units_Z 2
_cell_volume 1251.948
_database_code_amcsd 0013513
_exptl_crystal_density_diffrn 6.489
_cod_duplicate_entry 1001845
_cod_original_formula_sum 'W10 K.25 P2 O33.5'
_cod_database_code 9015754
_amcsd_formula_title 'K O67 P4 W20'

loop_
_space_group_symop_operation_xyz
x,y,z
x,-y,1/2+z
-x,y,1/2-z
-x,-y,-z

loop_
_atom_site_label
_atom_site_fract_x
_atom_site_fract_y
_atom_site_fract_z
_atom_site_occupancy
W1 0.19986 0.46140 0.29495 1.00000
W2 0.45919 0.48660 0.39891 1.00000
W3 0.28959 0.53660 0.49615 1.00000
W4 0.37252 0.51880 0.19903 1.00000
W5 0.11661 0.54490 0.09010 1.00000
K1 0.00000 0.00700 0.25000 0.25000
P1 0.05540 0.39600 0.39800 0.50000
P2 0.05420 0.60000 0.39790 0.50000
O1 0.14700 0.46000 0.19000 0.50000
O2 0.13900 0.58200 0.19200 0.50000
O3 0.27790 0.47200 0.24440 1.00000
O4 0.23100 0.43500 0.39300 0.50000
O5 0.23700 0.58100 0.39300 0.50000
O6 0.10200 0.42500 0.33800 0.50000
O7 0.10500 0.58500 0.34000 0.50000
O8 0.36910 0.50100 0.44600 1.00000
O9 0.32500 0.44400 0.09500 0.50000
O10 0.32800 0.58900 0.09300 0.50000
O11 0.19680 0.49000 0.04500 1.00000
O12 0.45530 0.47400 0.15050 1.00000
O13 0.41100 0.44400 0.29800 0.50000
O14 0.41100 0.59600 0.29800 0.50000
O15 0.01770 0.48000 0.12630 1.00000
O16 0.07500 0.40000 0.47800 0.50000
O17 0.07000 0.58000 0.48100 0.50000
O18 0.50000 0.50000 0.00000 0.50000
O19 0.19600 -0.00500 0.30300 0.50000
O20 0.18000 -0.00300 0.27800 0.50000
O21 0.46300 -0.00100 0.40600 0.50000
O22 0.44900 -0.01000 0.38800 0.50000
O23 0.28300 0.00700 0.50500 0.50000
O24 0.27800 0.00300 0.47700 0.50000
O25 0.36600 0.00200 0.18200 0.50000
O26 0.36700 0.00500 0.21000 0.50000
O27 0.12000 0.00900 0.09800 0.50000
O28 0.09600 0.01700 0.07800 0.50000
O29 0.07000 -0.01000 0.41300 0.25000
O30 0.05000 -0.01700 0.36600 0.25000

loop_
_cod_related_entry_id
_cod_related_entry_database
_cod_related_entry_code
1 AMCSD 0013513
